data_7009052
loop_
_publ_author_name
'Kimblin, Clare'
'Bridgewater, Brian M.'
'Hascall, Tony'
'Parkin, Gerard'

_publ_section_title
;
 The synthesis and structural characterization of
 bis(mercaptoimidazolyl)hydroborato complexes of lithium, thallium and
 zinc&#x200A;&#x2020;
;
_journal_issue 6
_journal_name_full 'Journal of the Chemical Society, Dalton Transactions'
_journal_page_first 891
_journal_paper_doi 10.1039/a908411h
_journal_year 2000
_chemical_formula_sum 'C48 H56 B2 Li2 N8 S4'
_chemical_formula_weight 908.75
_chemical_name_systematic
;

 ?

;
_space_group_IT_number 2
_symmetry_cell_setting triclinic
_symmetry_space_group_name_Hall '-P 1'
_symmetry_space_group_name_H-M 'P -1'
_atom_sites_solution_hydrogens geom
_atom_sites_solution_primary direct
_atom_sites_solution_secondary difmap
_audit_creation_method SHELXL-97
_cell_angle_alpha 106.379(3)
_cell_angle_beta 101.143(3)
_cell_angle_gamma 97.605(2)
_cell_formula_units_Z 2
_cell_length_a 8.1350(12)
_cell_length_b 16.526(3)
_cell_length_c 20.404(3)
_cell_measurement_temperature 213(2)
_cell_volume 2530.8(7)
_computing_cell_refinement 'Bruker SMART'
_computing_data_collection 'Bruker SMART'
_computing_data_reduction 'Bruker SHELXTL'
_computing_molecular_graphics 'Bruker SHELXTL'
_computing_publication_material 'Bruker SHELXTL'
_computing_structure_refinement 'SHELXL-97 (Sheldrick, 1997)'
_computing_structure_solution 'SHELXS-97 (Sheldrick, 1990)'
_diffrn_ambient_temperature 213(2)
_diffrn_measured_fraction_theta_full 0.821
_diffrn_measured_fraction_theta_max 0.821
_diffrn_measurement_device_type 'CCD area detector'
_diffrn_measurement_method 'phi and omega scans'
_diffrn_radiation_monochromator graphite
_diffrn_radiation_source 'fine-focus sealed tube'
_diffrn_radiation_type MoK\a
_diffrn_radiation_wavelength 0.71073
_diffrn_reflns_av_R_equivalents 0.0439
_diffrn_reflns_av_sigmaI/netI 0.1595
_diffrn_reflns_limit_h_max 10
_diffrn_reflns_limit_h_min -10
_diffrn_reflns_limit_k_max 21
_diffrn_reflns_limit_k_min -21
_diffrn_reflns_limit_l_max 11
_diffrn_reflns_limit_l_min -26
_diffrn_reflns_number 13163
_diffrn_reflns_theta_full 28.26
_diffrn_reflns_theta_max 28.26
_diffrn_reflns_theta_min 1.31
_exptl_absorpt_coefficient_mu 0.228
_exptl_absorpt_correction_T_max 0.9775
_exptl_absorpt_correction_T_min 0.9347
_exptl_absorpt_correction_type none
_exptl_crystal_density_diffrn 1.193
_exptl_crystal_density_method 'not measured'
_exptl_crystal_F_000 960
_exptl_crystal_size_max 0.30
_exptl_crystal_size_mid 0.10
_exptl_crystal_size_min 0.10
_refine_diff_density_max 0.318
_refine_diff_density_min -0.253
_refine_diff_density_rms 0.057
_refine_ls_extinction_coef 0.0008(4)
_refine_ls_extinction_expression Fc^*^=kFc[1+0.001xFc^2^\l^3^/sin(2\q)]^-1/4^
_refine_ls_extinction_method SHELXL
_refine_ls_goodness_of_fit_ref 1.038
_refine_ls_hydrogen_treatment mixed
_refine_ls_matrix_type full
_refine_ls_number_parameters 606
_refine_ls_number_reflns 10289
_refine_ls_number_restraints 0
_refine_ls_restrained_S_all 1.038
_refine_ls_R_factor_all 0.1870
_refine_ls_R_factor_gt 0.0718
_refine_ls_shift/su_max 0.037
_refine_ls_shift/su_mean 0.001
_refine_ls_structure_factor_coef Fsqd
_refine_ls_weighting_details 'calc w=1/[\s^2^(Fo^2^)+(0.0400P)^2^+0.0000P] where P=(Fo^2^+2Fc^2^)/3'
_refine_ls_weighting_scheme calc
_refine_ls_wR_factor_gt 0.1194
_refine_ls_wR_factor_ref 0.1464
_reflns_number_gt 4484
_reflns_number_total 10289
_reflns_threshold_expression >2sigma(I)
_cod_data_source_file a908411h.txt
_cod_data_source_block newck10
_cod_depositor_comments
;
The following automatic conversions were performed:
'_symmetry_cell_setting' value 'Triclinic' changed to 'triclinic'
according to '/home/saulius/struct/CIF-dictionaries/cif_core.dic'
dictionary named 'cif_core.dic' version 2.4.1 from 2010-06-29.

Automatic conversion script
Id: cif_fix_enum 1527 2010-12-29 10:47:43Z saulius 
;
_cod_original_cell_volume 2530.8(6)
_cod_original_sg_symbol_H-M P-1
_cod_database_code 7009052

loop_
_symmetry_equiv_pos_as_xyz
'x, y, z'
'-x, -y, -z'

loop_
_atom_site_label
_atom_site_type_symbol
_atom_site_fract_x
_atom_site_fract_y
_atom_site_fract_z
_atom_site_U_iso_or_equiv
_atom_site_adp_type
_atom_site_occupancy
_atom_site_symmetry_multiplicity
_atom_site_calc_flag
_atom_site_refinement_flags
_atom_site_disorder_assembly
_atom_site_disorder_group
Li1 Li 0.9981(9) 0.9046(4) 0.4737(4) 0.0478(19) Uani 1 1 d . . .
Li2 Li 0.0579(10) 0.4066(5) 0.0136(4) 0.059(2) Uani 1 1 d . . .
B1 B 0.9669(6) 0.8561(3) 0.3282(3) 0.0370(12) Uani 1 1 d . . .
B2 B 0.2856(7) 0.4398(3) 0.1620(3) 0.0439(13) Uani 1 1 d . . .
S1 S 0.78244(14) 0.98423(7) 0.43822(5) 0.0418(3) Uani 1 1 d . . .
S2 S 0.88839(14) 0.75728(7) 0.45014(5) 0.0440(3) Uani 1 1 d . . .
S3 S -0.10225(15) 0.32516(8) 0.06842(6) 0.0519(4) Uani 1 1 d . . .
S4 S 0.19882(14) 0.56157(8) 0.05848(6) 0.0444(3) Uani 1 1 d . . .
N11 N 0.8874(4) 0.9330(2) 0.31502(17) 0.0364(8) Uani 1 1 d . . .
N12 N 0.7442(4) 1.0369(2) 0.32192(17) 0.0398(9) Uani 1 1 d . . .
N21 N 0.8149(4) 0.7825(2) 0.32005(17) 0.0355(8) Uani 1 1 d . . .
N22 N 0.6225(4) 0.6885(2) 0.33525(17) 0.0368(8) Uani 1 1 d . . .
N31 N 0.1836(4) 0.3640(2) 0.17784(17) 0.0390(9) Uani 1 1 d . . .
N32 N -0.0126(4) 0.2569(2) 0.17343(17) 0.0401(9) Uani 1 1 d . . .
N41 N 0.1896(4) 0.5174(2) 0.17815(16) 0.0380(9) Uani 1 1 d . . .
N42 N 0.0445(4) 0.6171(2) 0.16545(17) 0.0372(8) Uani 1 1 d . . .
C11 C 0.8089(5) 0.9849(3) 0.3573(2) 0.0346(10) Uani 1 1 d . . .
C12 C 0.7865(6) 1.0177(3) 0.2574(2) 0.0514(12) Uani 1 1 d . . .
H12J H 0.7589 1.0444 0.2229 0.062 Uiso 1 1 calc R . .
C13 C 0.8735(6) 0.9544(3) 0.2536(2) 0.0487(12) Uani 1 1 d . . .
H13J H 0.9182 0.9285 0.2155 0.058 Uiso 1 1 calc R . .
C21 C 0.7749(5) 0.7448(2) 0.3674(2) 0.0364(10) Uani 1 1 d . . .
C22 C 0.6873(5) 0.7484(3) 0.2581(2) 0.0462(12) Uani 1 1 d . . .
H22A H 0.6842 0.7631 0.2167 0.055 Uiso 1 1 calc R . .
C23 C 0.5693(6) 0.6910(3) 0.2675(2) 0.0475(12) Uani 1 1 d . . .
H23A H 0.4688 0.6583 0.2342 0.057 Uiso 1 1 calc R . .
C31 C 0.6468(5) 1.1003(3) 0.3469(2) 0.0390(11) Uani 1 1 d . . .
C32 C 0.4760(5) 1.0746(3) 0.3455(2) 0.0472(12) Uani 1 1 d . . .
C33 C 0.3861(5) 1.1378(3) 0.3702(2) 0.0503(12) Uani 1 1 d . . .
H33A H 0.2708 1.1214 0.3700 0.060 Uiso 1 1 calc R . .
C34 C 0.4616(5) 1.2245(3) 0.3950(2) 0.0386(10) Uani 1 1 d . . .
C35 C 0.6315(5) 1.2475(3) 0.3945(2) 0.0405(11) Uani 1 1 d . . .
H35A H 0.6836 1.3061 0.4109 0.049 Uiso 1 1 calc R . .
C36 C 0.7274(5) 1.1864(3) 0.3706(2) 0.0380(10) Uani 1 1 d . . .
C41 C 0.5202(5) 0.6436(3) 0.3694(2) 0.0356(10) Uani 1 1 d . . .
C42 C 0.5474(5) 0.5635(3) 0.3724(2) 0.0390(11) Uani 1 1 d . . .
C43 C 0.4359(5) 0.5189(3) 0.4004(2) 0.0444(11) Uani 1 1 d . . .
H43A H 0.4514 0.4646 0.4034 0.053 Uiso 1 1 calc R . .
C44 C 0.3025(6) 0.5530(3) 0.4240(2) 0.0454(11) Uani 1 1 d . . .
C45 C 0.2833(5) 0.6334(3) 0.4210(2) 0.0459(11) Uani 1 1 d . . .
H45A H 0.1940 0.6568 0.4374 0.055 Uiso 1 1 calc R . .
C46 C 0.3916(5) 0.6814(3) 0.3946(2) 0.0423(11) Uani 1 1 d . . .
C52 C 0.3884(6) 0.9810(3) 0.3191(3) 0.0744(16) Uani 1 1 d . . .
H52A H 0.4289 0.9508 0.2791 0.112 Uiso 1 1 calc R . .
H52B H 0.2658 0.9765 0.3048 0.112 Uiso 1 1 calc R . .
H52C H 0.4142 0.9555 0.3563 0.112 Uiso 1 1 calc R . .
C54 C 0.3634(5) 1.2921(3) 0.4229(2) 0.0487(12) Uani 1 1 d . . .
H54A H 0.2885 1.3017 0.3839 0.073 Uiso 1 1 calc R . .
H54B H 0.4428 1.3454 0.4510 0.073 Uiso 1 1 calc R . .
H54C H 0.2957 1.2729 0.4520 0.073 Uiso 1 1 calc R . .
C56 C 0.9113(5) 1.2144(3) 0.3725(2) 0.0548(13) Uani 1 1 d . . .
H56A H 0.9780 1.1770 0.3898 0.082 Uiso 1 1 calc R . .
H56B H 0.9524 1.2732 0.4035 0.082 Uiso 1 1 calc R . .
H56C H 0.9226 1.2113 0.3254 0.082 Uiso 1 1 calc R . .
C62 C 0.6918(5) 0.5265(3) 0.3471(2) 0.0535(13) Uani 1 1 d . . .
H62A H 0.6792 0.5214 0.2978 0.080 Uiso 1 1 calc R . .
H62B H 0.6894 0.4700 0.3528 0.080 Uiso 1 1 calc R . .
H62C H 0.7999 0.5641 0.3744 0.080 Uiso 1 1 calc R . .
C64 C 0.1787(6) 0.5015(3) 0.4521(3) 0.0707(15) Uani 1 1 d . . .
H64A H 0.1038 0.5374 0.4717 0.106 Uiso 1 1 calc R . .
H64B H 0.2429 0.4828 0.4885 0.106 Uiso 1 1 calc R . .
H64C H 0.1109 0.4516 0.4140 0.106 Uiso 1 1 calc R . .
C66 C 0.3710(6) 0.7709(3) 0.3942(3) 0.0631(14) Uani 1 1 d . . .
H66A H 0.4822 0.8090 0.4105 0.095 Uiso 1 1 calc R . .
H66B H 0.2984 0.7919 0.4250 0.095 Uiso 1 1 calc R . .
H66C H 0.3192 0.7691 0.3466 0.095 Uiso 1 1 calc R . .
C81 C 0.0271(5) 0.3166(3) 0.1410(2) 0.0397(11) Uani 1 1 d . . .
C82 C 0.2399(6) 0.3330(3) 0.2325(2) 0.0476(12) Uani 1 1 d . . .
H82A H 0.3447 0.3550 0.2663 0.057 Uiso 1 1 calc R . .
C83 C 0.1214(5) 0.2666(3) 0.2299(2) 0.0458(12) Uani 1 1 d . . .
H83A H 0.1284 0.2333 0.2605 0.055 Uiso 1 1 calc R . .
C91 C 0.1426(5) 0.5635(3) 0.1352(2) 0.0343(10) Uani 1 1 d . . .
C92 C 0.1213(6) 0.5434(3) 0.2359(2) 0.0468(12) Uani 1 1 d . . .
H92A H 0.1356 0.5217 0.2741 0.056 Uiso 1 1 calc R . .
C93 C 0.0319(6) 0.6041(3) 0.2290(2) 0.0474(12) Uani 1 1 d . . .
H93A H -0.0276 0.6324 0.2608 0.057 Uiso 1 1 calc R . .
C101 C -0.1708(5) 0.1959(3) 0.1535(2) 0.0380(10) Uani 1 1 d . . .
C102 C -0.1832(6) 0.1152(3) 0.1074(2) 0.0461(12) Uani 1 1 d . . .
C103 C -0.3356(7) 0.0551(3) 0.0922(2) 0.0559(13) Uani 1 1 d . . .
H10A H -0.3472 -0.0001 0.0603 0.067 Uiso 1 1 calc R . .
C104 C -0.4682(6) 0.0745(3) 0.1225(3) 0.0531(13) Uani 1 1 d . . .
C105 C -0.4512(6) 0.1565(4) 0.1670(3) 0.0593(14) Uani 1 1 d . . .
H10B H -0.5416 0.1710 0.1876 0.071 Uiso 1 1 calc R . .
C106 C -0.3027(6) 0.2190(3) 0.1826(2) 0.0474(12) Uani 1 1 d . . .
C111 C -0.0605(5) 0.6619(3) 0.1282(2) 0.0401(11) Uani 1 1 d . . .
C112 C -0.2315(5) 0.6246(3) 0.0979(2) 0.0406(11) Uani 1 1 d . . .
C113 C -0.3297(6) 0.6664(3) 0.0592(2) 0.0494(12) Uani 1 1 d . . .
H11A H -0.4457 0.6420 0.0381 0.059 Uiso 1 1 calc R . .
C114 C -0.2590(6) 0.7438(3) 0.0513(2) 0.0554(13) Uani 1 1 d . . .
C115 C -0.0905(6) 0.7788(3) 0.0830(2) 0.0529(12) Uani 1 1 d . . .
H11B H -0.0433 0.8312 0.0780 0.063 Uiso 1 1 calc R . .
C116 C 0.0148(6) 0.7404(3) 0.1227(2) 0.0441(11) Uani 1 1 d . . .
C122 C -0.0403(7) 0.0920(3) 0.0735(3) 0.0864(18) Uani 1 1 d . . .
H12A H -0.0238 0.1266 0.0431 0.130 Uiso 1 1 calc R . .
H12B H -0.0689 0.0315 0.0458 0.130 Uiso 1 1 calc R . .
H12C H 0.0641 0.1029 0.1097 0.130 Uiso 1 1 calc R . .
C124 C -0.6246(6) 0.0066(3) 0.1101(3) 0.0905(19) Uani 1 1 d . . .
H12D H -0.6558 0.0110 0.1544 0.136 Uiso 1 1 calc R . .
H12E H -0.5999 -0.0500 0.0910 0.136 Uiso 1 1 calc R . .
H12F H -0.7185 0.0151 0.0771 0.136 Uiso 1 1 calc R . .
C126 C -0.2899(6) 0.3092(3) 0.2311(3) 0.0729(16) Uani 1 1 d . . .
H12G H -0.1728 0.3323 0.2583 0.109 Uiso 1 1 calc R . .
H12H H -0.3643 0.3074 0.2627 0.109 Uiso 1 1 calc R . .
H12I H -0.3244 0.3457 0.2033 0.109 Uiso 1 1 calc R . .
C132 C -0.3113(5) 0.5407(3) 0.1055(2) 0.0495(12) Uani 1 1 d . . .
H13A H -0.2395 0.4988 0.0945 0.074 Uiso 1 1 calc R . .
H13B H -0.4236 0.5192 0.0735 0.074 Uiso 1 1 calc R . .
H13C H -0.3219 0.5502 0.1535 0.074 Uiso 1 1 calc R . .
C134 C -0.3678(7) 0.7848(4) 0.0051(3) 0.098(2) Uani 1 1 d . . .
H13D H -0.4411 0.7401 -0.0358 0.147 Uiso 1 1 calc R . .
H13E H -0.2939 0.8232 -0.0100 0.147 Uiso 1 1 calc R . .
H13F H -0.4377 0.8171 0.0318 0.147 Uiso 1 1 calc R . .
C136 C 0.2009(6) 0.7801(3) 0.1545(2) 0.0587(13) Uani 1 1 d . . .
H13G H 0.2320 0.7779 0.2022 0.088 Uiso 1 1 calc R . .
H13H H 0.2212 0.8396 0.1552 0.088 Uiso 1 1 calc R . .
H13I H 0.2695 0.7485 0.1266 0.088 Uiso 1 1 calc R . .
H1B H 1.057(4) 0.878(2) 0.3873(16) 0.031(9) Uiso 1 1 d . . .
H2A H 0.425(4) 0.4539(19) 0.1967(15) 0.024(9) Uiso 1 1 d . . .
H2B H 0.289(4) 0.417(2) 0.1060(17) 0.026(9) Uiso 1 1 d . . .
H1A H 1.040(4) 0.8367(19) 0.2840(16) 0.028(9) Uiso 1 1 d . . .

loop_
_atom_site_aniso_label
_atom_site_aniso_U_11
_atom_site_aniso_U_22
_atom_site_aniso_U_33
_atom_site_aniso_U_23
_atom_site_aniso_U_13
_atom_site_aniso_U_12
Li1 0.055(5) 0.035(5) 0.044(4) 0.006(4) 0.004(4) 0.005(4)
Li2 0.064(5) 0.053(5) 0.054(5) 0.011(4) 0.016(4) 0.002(4)
B1 0.039(3) 0.034(3) 0.036(3) 0.008(2) 0.012(2) 0.005(2)
B2 0.038(3) 0.044(4) 0.049(4) 0.012(3) 0.010(3) 0.010(3)
S1 0.0463(7) 0.0433(7) 0.0356(6) 0.0137(6) 0.0089(5) 0.0067(6)
S2 0.0450(7) 0.0412(7) 0.0414(7) 0.0159(6) 0.0025(5) -0.0004(5)
S3 0.0494(8) 0.0575(9) 0.0458(7) 0.0254(6) -0.0004(6) -0.0023(6)
S4 0.0440(7) 0.0508(8) 0.0418(7) 0.0177(6) 0.0161(5) 0.0051(6)
N11 0.047(2) 0.031(2) 0.033(2) 0.0102(17) 0.0140(17) 0.0057(17)
N12 0.048(2) 0.036(2) 0.038(2) 0.0148(18) 0.0070(18) 0.0149(18)
N21 0.037(2) 0.030(2) 0.037(2) 0.0090(17) 0.0096(17) 0.0020(16)
N22 0.037(2) 0.035(2) 0.034(2) 0.0089(17) 0.0056(17) 0.0003(17)
N31 0.038(2) 0.039(2) 0.038(2) 0.0127(18) 0.0053(17) 0.0044(18)
N32 0.043(2) 0.039(2) 0.040(2) 0.0151(18) 0.0100(18) 0.0051(18)
N41 0.040(2) 0.042(2) 0.027(2) 0.0087(18) 0.0061(16) 0.0010(17)
N42 0.042(2) 0.036(2) 0.031(2) 0.0076(17) 0.0107(17) 0.0011(17)
C11 0.039(3) 0.032(3) 0.029(2) 0.008(2) 0.004(2) 0.002(2)
C12 0.065(3) 0.057(3) 0.038(3) 0.021(3) 0.014(2) 0.017(3)
C13 0.063(3) 0.052(3) 0.039(3) 0.016(2) 0.024(2) 0.018(3)
C21 0.037(3) 0.026(2) 0.048(3) 0.011(2) 0.011(2) 0.009(2)
C22 0.050(3) 0.045(3) 0.035(3) 0.009(2) 0.002(2) 0.003(2)
C23 0.047(3) 0.041(3) 0.043(3) 0.007(2) 0.003(2) -0.003(2)
C31 0.040(3) 0.037(3) 0.041(3) 0.017(2) 0.005(2) 0.007(2)
C32 0.038(3) 0.035(3) 0.061(3) 0.016(2) 0.001(2) -0.005(2)
C33 0.032(3) 0.043(3) 0.078(3) 0.023(3) 0.013(2) 0.004(2)
C34 0.043(3) 0.037(3) 0.040(3) 0.016(2) 0.010(2) 0.013(2)
C35 0.049(3) 0.031(3) 0.042(3) 0.011(2) 0.015(2) 0.003(2)
C36 0.039(3) 0.042(3) 0.036(2) 0.020(2) 0.006(2) 0.004(2)
C41 0.031(2) 0.029(3) 0.042(3) 0.010(2) 0.006(2) 0.000(2)
C42 0.039(3) 0.033(3) 0.039(3) 0.002(2) 0.008(2) 0.008(2)
C43 0.049(3) 0.029(3) 0.052(3) 0.013(2) 0.009(2) 0.000(2)
C44 0.045(3) 0.043(3) 0.046(3) 0.014(2) 0.011(2) 0.001(2)
C45 0.040(3) 0.052(3) 0.044(3) 0.011(2) 0.010(2) 0.012(2)
C46 0.035(3) 0.041(3) 0.044(3) 0.010(2) 0.004(2) 0.004(2)
C52 0.048(3) 0.043(3) 0.113(4) 0.015(3) -0.001(3) -0.006(3)
C54 0.051(3) 0.047(3) 0.051(3) 0.020(2) 0.014(2) 0.007(2)
C56 0.046(3) 0.058(3) 0.061(3) 0.023(3) 0.013(2) 0.001(2)
C62 0.055(3) 0.036(3) 0.067(3) 0.010(2) 0.017(3) 0.012(2)
C64 0.063(3) 0.076(4) 0.081(4) 0.037(3) 0.029(3) 0.001(3)
C66 0.063(3) 0.048(3) 0.090(4) 0.027(3) 0.030(3) 0.024(3)
C81 0.044(3) 0.042(3) 0.038(3) 0.016(2) 0.012(2) 0.012(2)
C82 0.042(3) 0.055(3) 0.042(3) 0.019(2) -0.003(2) 0.005(2)
C83 0.048(3) 0.053(3) 0.042(3) 0.025(2) 0.009(2) 0.011(2)
C91 0.034(2) 0.034(3) 0.028(2) 0.004(2) 0.0064(19) -0.002(2)
C92 0.058(3) 0.051(3) 0.030(3) 0.010(2) 0.015(2) 0.009(3)
C93 0.060(3) 0.047(3) 0.033(3) 0.005(2) 0.020(2) 0.007(3)
C101 0.046(3) 0.034(3) 0.040(3) 0.017(2) 0.014(2) 0.010(2)
C102 0.050(3) 0.046(3) 0.043(3) 0.015(2) 0.012(2) 0.009(3)
C103 0.069(4) 0.044(3) 0.047(3) 0.011(2) 0.003(3) 0.009(3)
C104 0.055(3) 0.051(4) 0.053(3) 0.030(3) -0.001(3) 0.000(3)
C105 0.042(3) 0.072(4) 0.083(4) 0.046(3) 0.023(3) 0.017(3)
C106 0.053(3) 0.041(3) 0.056(3) 0.020(2) 0.018(3) 0.017(3)
C111 0.044(3) 0.040(3) 0.033(2) 0.004(2) 0.011(2) 0.008(2)
C112 0.043(3) 0.038(3) 0.039(3) 0.003(2) 0.018(2) 0.010(2)
C113 0.044(3) 0.047(3) 0.049(3) 0.006(3) 0.008(2) 0.009(2)
C114 0.062(3) 0.048(3) 0.057(3) 0.015(3) 0.013(3) 0.018(3)
C115 0.073(4) 0.035(3) 0.049(3) 0.012(2) 0.017(3) 0.005(3)
C116 0.049(3) 0.041(3) 0.036(3) 0.005(2) 0.011(2) 0.002(2)
C122 0.084(4) 0.077(4) 0.086(4) -0.006(3) 0.037(3) 0.020(3)
C124 0.066(4) 0.086(5) 0.111(5) 0.052(4) -0.002(3) -0.022(3)
C126 0.078(4) 0.054(4) 0.099(4) 0.020(3) 0.046(3) 0.026(3)
C132 0.049(3) 0.048(3) 0.046(3) 0.010(2) 0.013(2) -0.003(2)
C134 0.096(5) 0.079(5) 0.130(5) 0.057(4) 0.005(4) 0.029(4)
C136 0.059(3) 0.046(3) 0.064(3) 0.015(3) 0.014(3) -0.006(3)

loop_
_atom_type_symbol
_atom_type_description
_atom_type_scat_dispersion_real
_atom_type_scat_dispersion_imag
_atom_type_scat_source
C C 0.0033 0.0016 'International Tables Vol C Tables 4.2.6.8 and 6.1.1.4'
Li Li -0.0003 0.0001 'International Tables Vol C Tables 4.2.6.8 and 6.1.1.4'
B B 0.0013 0.0007 'International Tables Vol C Tables 4.2.6.8 and 6.1.1.4'
N N 0.0061 0.0033 'International Tables Vol C Tables 4.2.6.8 and 6.1.1.4'
S S 0.1246 0.1234 'International Tables Vol C Tables 4.2.6.8 and 6.1.1.4'
H H 0.0000 0.0000 'International Tables Vol C Tables 4.2.6.8 and 6.1.1.4'

loop_
_geom_angle_atom_site_label_1
_geom_angle_atom_site_label_2
_geom_angle_atom_site_label_3
_geom_angle
_geom_angle_site_symmetry_1
_geom_angle_site_symmetry_3
_geom_angle_publ_flag
H1B Li1 S2 89.0(10) . . ?
H1B Li1 S1 110.3(10) . 2_776 ?
S2 Li1 S1 137.3(3) . 2_776 ?
H1B Li1 S1 93.9(10) . . ?
S2 Li1 S1 113.6(3) . . ?
S1 Li1 S1 103.0(3) 2_776 . ?
H1B Li1 B1 19.4(10) . . ?
S2 Li1 B1 83.5(2) . . ?
S1 Li1 B1 125.8(3) 2_776 . ?
S1 Li1 B1 79.1(2) . . ?
H1B Li1 Li1 109.3(10) . 2_776 ?
S2 Li1 Li1 155.5(5) . 2_776 ?
S1 Li1 Li1 52.0(2) 2_776 2_776 ?
S1 Li1 Li1 51.0(2) . 2_776 ?
B1 Li1 Li1 108.3(4) . 2_776 ?
H2B Li2 S3 84.5(8) . . ?
H2B Li2 S4 75.2(8) . . ?
S3 Li2 S4 129.0(3) . . ?
H2B Li2 S4 162.0(8) . 2_565 ?
S3 Li2 S4 95.3(3) . 2_565 ?
S4 Li2 S4 91.3(3) . 2_565 ?
H2B Li2 Li2 120.2(8) . 2_565 ?
S3 Li2 Li2 121.0(4) . 2_565 ?
S4 Li2 Li2 45.97(19) . 2_565 ?
S4 Li2 Li2 45.34(19) 2_565 2_565 ?
H1A B1 H1B 114(2) . . ?
H1A B1 N21 111.5(15) . . ?
H1B B1 N21 109.2(15) . . ?
H1A B1 N11 104.5(15) . . ?
H1B B1 N11 110.4(15) . . ?
N21 B1 N11 107.0(3) . . ?
H1A B1 Li1 144.6(15) . . ?
H1B B1 Li1 30.8(14) . . ?
N21 B1 Li1 87.9(3) . . ?
N11 B1 Li1 97.1(3) . . ?
H2B B2 H2A 109(2) . . ?
H2B B2 N31 107.0(17) . . ?
H2A B2 N31 106.6(15) . . ?
H2B B2 N41 112.1(16) . . ?
H2A B2 N41 114.4(15) . . ?
N31 B2 N41 107.6(4) . . ?
C11 S1 Li1 108.0(2) . 2_776 ?
C11 S1 Li1 102.2(2) . . ?
Li1 S1 Li1 77.0(3) 2_776 . ?
C21 S2 Li1 93.6(2) . . ?
C81 S3 Li2 110.1(2) . . ?
C91 S4 Li2 86.5(2) . . ?
C91 S4 Li2 103.5(2) . 2_565 ?
Li2 S4 Li2 88.7(3) . 2_565 ?
C11 N11 C13 108.1(3) . . ?
C11 N11 B1 127.3(3) . . ?
C13 N11 B1 124.4(3) . . ?
C11 N12 C12 108.7(4) . . ?
C11 N12 C31 125.7(3) . . ?
C12 N12 C31 125.6(3) . . ?
C21 N21 C22 108.5(3) . . ?
C21 N21 B1 130.2(3) . . ?
C22 N21 B1 121.2(3) . . ?
C21 N22 C23 109.1(3) . . ?
C21 N22 C41 125.6(3) . . ?
C23 N22 C41 124.7(3) . . ?
C81 N31 C82 108.1(3) . . ?
C81 N31 B2 126.9(4) . . ?
C82 N31 B2 125.0(4) . . ?
C81 N32 C83 109.2(3) . . ?
C81 N32 C101 125.5(3) . . ?
C83 N32 C101 125.2(3) . . ?
C91 N41 C92 107.7(3) . . ?
C91 N41 B2 126.7(4) . . ?
C92 N41 B2 125.2(4) . . ?
C91 N42 C93 108.6(3) . . ?
C91 N42 C111 123.5(3) . . ?
C93 N42 C111 126.2(4) . . ?
N11 C11 N12 107.2(3) . . ?
N11 C11 S1 127.9(3) . . ?
N12 C11 S1 124.8(3) . . ?
C13 C12 N12 107.2(4) . . ?
C12 C13 N11 108.8(4) . . ?
N21 C21 N22 106.8(3) . . ?
N21 C21 S2 129.4(3) . . ?
N22 C21 S2 123.7(3) . . ?
C23 C22 N21 108.3(4) . . ?
C22 C23 N22 107.3(4) . . ?
C36 C31 C32 122.2(4) . . ?
C36 C31 N12 118.0(4) . . ?
C32 C31 N12 119.7(4) . . ?
C33 C32 C31 118.0(4) . . ?
C33 C32 C52 119.9(4) . . ?
C31 C32 C52 122.0(4) . . ?
C34 C33 C32 121.8(4) . . ?
C35 C34 C33 118.3(4) . . ?
C35 C34 C54 120.5(4) . . ?
C33 C34 C54 121.2(4) . . ?
C34 C35 C36 122.1(4) . . ?
C31 C36 C35 117.5(4) . . ?
C31 C36 C56 122.4(4) . . ?
C35 C36 C56 120.1(4) . . ?
C42 C41 C46 123.0(4) . . ?
C42 C41 N22 119.0(4) . . ?
C46 C41 N22 117.8(4) . . ?
C41 C42 C43 117.2(4) . . ?
C41 C42 C62 121.4(4) . . ?
C43 C42 C62 121.4(4) . . ?
C44 C43 C42 121.6(4) . . ?
C45 C44 C43 118.8(4) . . ?
C45 C44 C64 120.7(4) . . ?
C43 C44 C64 120.5(4) . . ?
C44 C45 C46 122.2(4) . . ?
C45 C46 C41 117.1(4) . . ?
C45 C46 C66 121.1(4) . . ?
C41 C46 C66 121.9(4) . . ?
N31 C81 N32 106.9(3) . . ?
N31 C81 S3 128.9(3) . . ?
N32 C81 S3 124.2(3) . . ?
C83 C82 N31 109.3(4) . . ?
C82 C83 N32 106.5(4) . . ?
N41 C91 N42 107.7(3) . . ?
N41 C91 S4 127.9(3) . . ?
N42 C91 S4 124.3(3) . . ?
C93 C92 N41 109.6(4) . . ?
C92 C93 N42 106.3(4) . . ?
C106 C101 C102 122.2(4) . . ?
C106 C101 N32 118.9(4) . . ?
C102 C101 N32 118.9(4) . . ?
C101 C102 C103 117.7(4) . . ?
C101 C102 C122 121.5(4) . . ?
C103 C102 C122 120.7(4) . . ?
C104 C103 C102 122.0(5) . . ?
C105 C104 C103 118.1(4) . . ?
C105 C104 C124 120.8(5) . . ?
C103 C104 C124 121.0(5) . . ?
C104 C105 C106 121.8(4) . . ?
C101 C106 C105 118.2(4) . . ?
C101 C106 C126 121.6(4) . . ?
C105 C106 C126 120.2(4) . . ?
C112 C111 C116 122.5(4) . . ?
C112 C111 N42 118.5(4) . . ?
C116 C111 N42 119.0(4) . . ?
C111 C112 C113 118.1(4) . . ?
C111 C112 C132 121.7(4) . . ?
C113 C112 C132 120.2(4) . . ?
C112 C113 C114 121.3(4) . . ?
C115 C114 C113 118.5(4) . . ?
C115 C114 C134 121.7(5) . . ?
C113 C114 C134 119.7(5) . . ?
C114 C115 C116 123.0(4) . . ?
C115 C116 C111 116.6(4) . . ?
C115 C116 C136 120.9(4) . . ?
C111 C116 C136 122.5(4) . . ?

loop_
_geom_bond_atom_site_label_1
_geom_bond_atom_site_label_2
_geom_bond_distance
_geom_bond_site_symmetry_2
_geom_bond_publ_flag
Li1 H1B 1.86(3) . ?
Li1 S2 2.356(7) . ?
Li1 S1 2.413(7) 2_776 ?
Li1 S1 2.448(7) . ?
Li1 B1 2.798(9) . ?
Li1 Li1 3.026(14) 2_776 ?
Li2 H2B 2.34(3) . ?
Li2 S3 2.389(8) . ?
Li2 S4 2.491(8) . ?
Li2 S4 2.518(8) 2_565 ?
Li2 Li2 3.501(16) 2_565 ?
B1 H1A 1.17(3) . ?
B1 H1B 1.21(3) . ?
B1 N21 1.563(5) . ?
B1 N11 1.565(6) . ?
B2 H2B 1.11(3) . ?
B2 H2A 1.17(3) . ?
B2 N31 1.555(6) . ?
B2 N41 1.577(6) . ?
S1 C11 1.708(4) . ?
S1 Li1 2.413(7) 2_776 ?
S2 C21 1.702(4) . ?
S3 C81 1.696(4) . ?
S4 C91 1.707(4) . ?
S4 Li2 2.518(8) 2_565 ?
N11 C11 1.353(4) . ?
N11 C13 1.383(5) . ?
N12 C11 1.364(5) . ?
N12 C12 1.385(5) . ?
N12 C31 1.435(5) . ?
N21 C21 1.354(5) . ?
N21 C22 1.389(5) . ?
N22 C21 1.368(5) . ?
N22 C23 1.380(5) . ?
N22 C41 1.442(5) . ?
N31 C81 1.354(5) . ?
N31 C82 1.379(5) . ?
N32 C81 1.371(5) . ?
N32 C83 1.380(5) . ?
N32 C101 1.436(5) . ?
N41 C91 1.348(5) . ?
N41 C92 1.383(5) . ?
N42 C91 1.368(5) . ?
N42 C93 1.393(5) . ?
N42 C111 1.446(5) . ?
C12 C13 1.332(5) . ?
C22 C23 1.339(5) . ?
C31 C36 1.390(5) . ?
C31 C32 1.391(5) . ?
C32 C33 1.389(6) . ?
C32 C52 1.510(6) . ?
C33 C34 1.387(5) . ?
C34 C35 1.386(5) . ?
C34 C54 1.505(5) . ?
C35 C36 1.394(5) . ?
C36 C56 1.495(5) . ?
C41 C42 1.387(5) . ?
C41 C46 1.396(5) . ?
C42 C43 1.397(5) . ?
C42 C62 1.507(5) . ?
C43 C44 1.392(5) . ?
C44 C45 1.376(6) . ?
C44 C64 1.530(6) . ?
C45 C46 1.390(5) . ?
C46 C66 1.512(6) . ?
C82 C83 1.343(5) . ?
C92 C93 1.337(5) . ?
C101 C106 1.370(5) . ?
C101 C102 1.376(5) . ?
C102 C103 1.404(6) . ?
C102 C122 1.502(6) . ?
C103 C104 1.374(6) . ?
C104 C105 1.374(6) . ?
C104 C124 1.510(6) . ?
C105 C106 1.402(6) . ?
C106 C126 1.517(6) . ?
C111 C112 1.387(5) . ?
C111 C116 1.403(5) . ?
C112 C113 1.395(5) . ?
C112 C132 1.514(5) . ?
C113 C114 1.397(6) . ?
C114 C115 1.367(6) . ?
C114 C134 1.525(6) . ?
C115 C116 1.400(6) . ?
C116 C136 1.503(5) . ?
